data_2238527
loop_
_publ_author_name
'Arman, Hadi D.'
'Poplaukhin, Pavel'
'Tiekink, Edward R. T.'

_publ_section_title
;
 {[Ethyl(pyridin-4-ylmethyl)carbamothioyl]sulfanido-\k^2^<i>S</i>,<i>S</i>'}(1,4,7,10,13,16-hexaoxacyclooctadecane-\k^6^<i>O</i>)potassium
;
_journal_issue 9
_journal_name_full 'Acta Crystallographica Section E'
_journal_page_first m479
_journal_page_last m480
_journal_paper_doi 10.1107/S1600536813021569
_journal_volume 69
_journal_year 2013
_chemical_formula_iupac '[K (C9 H11 N2 S2) (C12 H24 O6)]'
_chemical_formula_moiety 'C21 H35 K N2 O6 S2'
_chemical_formula_sum 'C21 H35 K N2 O6 S2'
_chemical_formula_weight 514.73
_chemical_name_systematic
{[Ethyl(pyridin-4-ylmethyl)carbamothioyl]sulfanido-\k^2^<i>S</i>,<i>S</i>'}(1,4,7,10,13,16-hexaoxacyclooctadecane-\k^6^<i>O</i>)potassium
_space_group_IT_number 14
_symmetry_cell_setting monoclinic
_symmetry_space_group_name_Hall '-P 2ybc'
_symmetry_space_group_name_H-M 'P 1 21/c 1'
_atom_sites_solution_hydrogens geom
_atom_sites_solution_primary direct
_atom_sites_solution_secondary difmap
_audit_creation_method SHELXL-97
_cell_angle_alpha 90.00
_cell_angle_beta 96.010(3)
_cell_angle_gamma 90.00
_cell_formula_units_Z 4
_cell_length_a 17.077(3)
_cell_length_b 17.816(3)
_cell_length_c 8.5107(17)
_cell_measurement_reflns_used 16821
_cell_measurement_temperature 98(2)
_cell_measurement_theta_max 40.7
_cell_measurement_theta_min 2.3
_cell_volume 2575.1(8)
_computing_cell_refinement 'CrystalClear (Molecular Structure Corporation & Rigaku, 2005)'
_computing_data_collection 'CrystalClear (Molecular Structure Corporation & Rigaku, 2005)'
_computing_data_reduction 'CrystalClear (Molecular Structure Corporation & Rigaku, 2005)'
_computing_molecular_graphics 'ORTEPII (Johnson, 1976) and DIAMOND (Brandenburg, 2006)'
_computing_publication_material 'publCIF (Westrip, 2010)'
_computing_structure_refinement 'SHELXL97 (Sheldrick, 2008)'
_computing_structure_solution 'SHELXS97 (Sheldrick, 2008)'
_diffrn_ambient_temperature 98(2)
_diffrn_measured_fraction_theta_full 0.983
_diffrn_measured_fraction_theta_max 0.983
_diffrn_measurement_device_type 'Rigaku AFC12\K/SATURN724'
_diffrn_measurement_method \w
_diffrn_radiation_monochromator graphite
_diffrn_radiation_source 'fine-focus sealed tube'
_diffrn_radiation_type MoK\a
_diffrn_radiation_wavelength 0.71069
_diffrn_reflns_av_R_equivalents 0.0341
_diffrn_reflns_av_sigmaI/netI 0.0444
_diffrn_reflns_limit_h_max 22
_diffrn_reflns_limit_h_min -18
_diffrn_reflns_limit_k_max 23
_diffrn_reflns_limit_k_min -14
_diffrn_reflns_limit_l_max 11
_diffrn_reflns_limit_l_min -9
_diffrn_reflns_number 13965
_diffrn_reflns_theta_full 27.50
_diffrn_reflns_theta_max 27.50
_diffrn_reflns_theta_min 2.29
_diffrn_standards_decay_% 0
_diffrn_standards_interval_count 0
_diffrn_standards_number 0
_exptl_absorpt_coefficient_mu 0.406
_exptl_absorpt_correction_T_max 1.000
_exptl_absorpt_correction_T_min 0.634
_exptl_absorpt_correction_type multi-scan
_exptl_absorpt_process_details '(ABSCOR; Higashi, 1995)'
_exptl_crystal_colour colourless
_exptl_crystal_density_diffrn 1.328
_exptl_crystal_density_method 'not measured'
_exptl_crystal_description prism
_exptl_crystal_F_000 1096
_exptl_crystal_size_max 0.50
_exptl_crystal_size_mid 0.40
_exptl_crystal_size_min 0.08
_refine_diff_density_max 0.538
_refine_diff_density_min -0.258
_refine_ls_extinction_method none
_refine_ls_goodness_of_fit_ref 1.093
_refine_ls_hydrogen_treatment constr
_refine_ls_matrix_type full
_refine_ls_number_parameters 290
_refine_ls_number_reflns 5807
_refine_ls_number_restraints 0
_refine_ls_restrained_S_all 1.093
_refine_ls_R_factor_all 0.0445
_refine_ls_R_factor_gt 0.0397
_refine_ls_shift/su_max 0.001
_refine_ls_shift/su_mean 0.000
_refine_ls_structure_factor_coef Fsqd
_refine_ls_weighting_details 'calc w=1/[\s^2^(Fo^2^)+(0.0443P)^2^+0.8477P] where P=(Fo^2^+2Fc^2^)/3'
_refine_ls_weighting_scheme calc
_refine_ls_wR_factor_gt 0.0968
_refine_ls_wR_factor_ref 0.1002
_reflns_number_gt 5310
_reflns_number_total 5807
_reflns_threshold_expression I>2\s(I)
_cod_data_source_file lh5639.cif
_cod_data_source_block I
_cod_original_sg_symbol_H-M 'P 21/c'
_cod_database_code 2238527
_cod_database_fobs_code 2238527

loop_
_symmetry_equiv_pos_as_xyz
'x, y, z'
'-x, y+1/2, -z+1/2'
'-x, -y, -z'
'x, -y-1/2, z-1/2'

loop_
_atom_site_type_symbol
_atom_site_label
_atom_site_fract_x
_atom_site_fract_y
_atom_site_fract_z
_atom_site_U_iso_or_equiv
_atom_site_adp_type
_atom_site_calc_flag
_atom_site_refinement_flags
_atom_site_occupancy
_atom_site_symmetry_multiplicity
K K1 0.24561(2) 0.587841(19) 0.53186(4) 0.01748(9) Uani d . 1 1
S S1 0.15616(3) 0.44193(3) 0.39265(6) 0.02666(11) Uani d . 1 1
S S2 0.32453(2) 0.45749(2) 0.33489(4) 0.01782(10) Uani d . 1 1
O O1 0.34937(7) 0.56053(7) 0.79834(13) 0.0194(2) Uani d . 1 1
O O2 0.41075(7) 0.63733(7) 0.55515(13) 0.0207(2) Uani d . 1 1
O O3 0.30075(7) 0.68129(7) 0.29964(14) 0.0233(3) Uani d . 1 1
O O4 0.13744(7) 0.68803(7) 0.33222(14) 0.0243(3) Uani d . 1 1
O O5 0.08784(7) 0.61018(7) 0.58646(14) 0.0242(3) Uani d . 1 1
O O6 0.19263(7) 0.57671(7) 0.85357(13) 0.0220(2) Uani d . 1 1
N N1 0.22952(8) 0.34829(8) 0.21384(16) 0.0188(3) Uani d . 1 1
N N2 0.41879(10) 0.13141(9) 0.35162(18) 0.0261(3) Uani d . 1 1
C C1 0.23661(9) 0.41094(9) 0.30594(18) 0.0172(3) Uani d . 1 1
C C2 0.29360(10) 0.32110(9) 0.12539(18) 0.0198(3) Uani d . 1 1
H H2A 0.3316 0.3624 0.1153 0.024 Uiso calc R 1 1
H H2B 0.2714 0.3063 0.0177 0.024 Uiso calc R 1 1
C C3 0.33654(10) 0.25475(9) 0.20519(18) 0.0193(3) Uani d . 1 1
C C4 0.39809(10) 0.26495(10) 0.32451(19) 0.0215(3) Uani d . 1 1
H H4 0.4133 0.3141 0.3588 0.026 Uiso calc R 1 1
C C5 0.43679(10) 0.20272(10) 0.3926(2) 0.0250(4) Uani d . 1 1
H H5 0.4787 0.2110 0.4733 0.030 Uiso calc R 1 1
C C6 0.35984(11) 0.12247(10) 0.2361(2) 0.0259(4) Uani d . 1 1
H H6 0.3460 0.0728 0.2038 0.031 Uiso calc R 1 1
C C7 0.31778(11) 0.18124(10) 0.1607(2) 0.0240(3) Uani d . 1 1
H H7 0.2766 0.1713 0.0795 0.029 Uiso calc R 1 1
C C8 0.15514(10) 0.30749(10) 0.1812(2) 0.0243(4) Uani d . 1 1
H H8A 0.1249 0.3113 0.2740 0.029 Uiso calc R 1 1
H H8B 0.1664 0.2538 0.1643 0.029 Uiso calc R 1 1
C C9 0.10550(12) 0.33806(12) 0.0364(2) 0.0329(4) Uani d . 1 1
H H9A 0.0566 0.3090 0.0179 0.049 Uiso calc R 1 1
H H9B 0.1350 0.3340 -0.0560 0.049 Uiso calc R 1 1
H H9C 0.0929 0.3909 0.0539 0.049 Uiso calc R 1 1
C C10 0.43213(10) 0.57113(10) 0.7992(2) 0.0222(3) Uani d . 1 1
H H10A 0.4609 0.5290 0.8551 0.027 Uiso calc R 1 1
H H10B 0.4484 0.6184 0.8545 0.027 Uiso calc R 1 1
C C11 0.45080(10) 0.57442(9) 0.6314(2) 0.0213(3) Uani d . 1 1
H H11A 0.5083 0.5798 0.6283 0.026 Uiso calc R 1 1
H H11B 0.4336 0.5275 0.5758 0.026 Uiso calc R 1 1
C C12 0.43101(10) 0.64712(10) 0.3982(2) 0.0234(3) Uani d . 1 1
H H12A 0.4228 0.5996 0.3384 0.028 Uiso calc R 1 1
H H12B 0.4871 0.6614 0.4006 0.028 Uiso calc R 1 1
C C13 0.37967(11) 0.70785(10) 0.3196(2) 0.0255(4) Uani d . 1 1
H H13A 0.3832 0.7537 0.3858 0.031 Uiso calc R 1 1
H H13B 0.3973 0.7205 0.2157 0.031 Uiso calc R 1 1
C C14 0.24825(11) 0.73107(11) 0.2105(2) 0.0273(4) Uani d . 1 1
H H14A 0.2681 0.7425 0.1080 0.033 Uiso calc R 1 1
H H14B 0.2439 0.7787 0.2688 0.033 Uiso calc R 1 1
C C15 0.16952(11) 0.69396(12) 0.1837(2) 0.0288(4) Uani d . 1 1
H H15A 0.1339 0.7240 0.1089 0.035 Uiso calc R 1 1
H H15B 0.1750 0.6434 0.1378 0.035 Uiso calc R 1 1
C C16 0.06537(11) 0.64719(12) 0.3188(2) 0.0304(4) Uani d . 1 1
H H16A 0.0746 0.5948 0.2865 0.037 Uiso calc R 1 1
H H16B 0.0272 0.6705 0.2378 0.037 Uiso calc R 1 1
C C17 0.03337(10) 0.64813(11) 0.4759(2) 0.0292(4) Uani d . 1 1
H H17A 0.0263 0.7005 0.5105 0.035 Uiso calc R 1 1
H H17B -0.0184 0.6227 0.4683 0.035 Uiso calc R 1 1
C C18 0.06301(10) 0.60856(11) 0.7410(2) 0.0269(4) Uani d . 1 1
H H18A 0.0068 0.5942 0.7356 0.032 Uiso calc R 1 1
H H18B 0.0693 0.6588 0.7904 0.032 Uiso calc R 1 1
C C19 0.11281(11) 0.55225(11) 0.8369(2) 0.0275(4) Uani d . 1 1
H H19A 0.0939 0.5468 0.9424 0.033 Uiso calc R 1 1
H H19B 0.1087 0.5027 0.7838 0.033 Uiso calc R 1 1
C C20 0.24280(11) 0.52364(11) 0.9397(2) 0.0277(4) Uani d . 1 1
H H20A 0.2398 0.4747 0.8841 0.033 Uiso calc R 1 1
H H20B 0.2256 0.5162 1.0461 0.033 Uiso calc R 1 1
C C21 0.32592(11) 0.55234(11) 0.95408(19) 0.0260(4) Uani d . 1 1
H H21A 0.3291 0.6013 1.0093 0.031 Uiso calc R 1 1
H H21B 0.3613 0.5166 1.0158 0.031 Uiso calc R 1 1

loop_
_atom_site_aniso_label
_atom_site_aniso_U_11
_atom_site_aniso_U_22
_atom_site_aniso_U_33
_atom_site_aniso_U_12
_atom_site_aniso_U_13
_atom_site_aniso_U_23
K1 0.01821(17) 0.01634(17) 0.01786(17) 0.00049(12) 0.00177(12) -0.00050(11)
S1 0.0179(2) 0.0253(2) 0.0378(3) -0.00251(16) 0.00775(17) -0.01033(18)
S2 0.01652(19) 0.01639(19) 0.02050(19) -0.00146(14) 0.00174(14) -0.00132(13)
O1 0.0181(6) 0.0223(6) 0.0176(5) -0.0003(5) 0.0003(4) 0.0013(4)
O2 0.0209(6) 0.0199(6) 0.0221(6) 0.0013(5) 0.0053(4) 0.0009(4)
O3 0.0239(6) 0.0211(6) 0.0249(6) -0.0006(5) 0.0027(5) 0.0061(5)
O4 0.0247(6) 0.0270(7) 0.0211(6) 0.0009(5) 0.0016(5) 0.0019(5)
O5 0.0196(6) 0.0303(7) 0.0229(6) 0.0061(5) 0.0036(4) 0.0017(5)
O6 0.0215(6) 0.0226(6) 0.0222(6) 0.0006(5) 0.0030(4) 0.0052(4)
N1 0.0196(7) 0.0170(7) 0.0198(6) -0.0012(5) 0.0017(5) -0.0016(5)
N2 0.0321(8) 0.0197(7) 0.0282(8) 0.0049(6) 0.0105(6) 0.0018(6)
C1 0.0183(7) 0.0159(7) 0.0171(7) -0.0007(6) -0.0001(5) 0.0023(5)
C2 0.0246(8) 0.0183(8) 0.0170(7) 0.0009(6) 0.0041(6) -0.0008(6)
C3 0.0232(8) 0.0170(8) 0.0188(7) 0.0012(6) 0.0073(6) -0.0012(6)
C4 0.0234(8) 0.0176(8) 0.0241(8) -0.0013(6) 0.0054(6) -0.0014(6)
C5 0.0247(9) 0.0254(9) 0.0249(8) 0.0039(7) 0.0033(6) 0.0013(7)
C6 0.0374(10) 0.0147(8) 0.0273(9) -0.0002(7) 0.0113(7) -0.0023(6)
C7 0.0321(9) 0.0199(8) 0.0204(8) -0.0009(7) 0.0051(6) -0.0038(6)
C8 0.0252(9) 0.0182(8) 0.0293(9) -0.0057(7) 0.0011(7) -0.0029(6)
C9 0.0279(10) 0.0348(10) 0.0341(10) -0.0052(8) -0.0062(7) -0.0040(8)
C10 0.0194(8) 0.0196(8) 0.0264(8) -0.0001(6) -0.0039(6) 0.0002(6)
C11 0.0151(7) 0.0185(8) 0.0300(8) 0.0004(6) 0.0011(6) -0.0014(6)
C12 0.0210(8) 0.0270(9) 0.0232(8) -0.0029(7) 0.0077(6) -0.0008(7)
C13 0.0283(9) 0.0247(9) 0.0244(8) -0.0068(7) 0.0072(7) 0.0027(7)
C14 0.0361(10) 0.0241(9) 0.0224(8) 0.0067(8) 0.0070(7) 0.0075(7)
C15 0.0316(9) 0.0367(10) 0.0178(8) 0.0080(8) 0.0004(7) 0.0033(7)
C16 0.0266(9) 0.0347(10) 0.0279(9) -0.0007(8) -0.0074(7) 0.0045(7)
C17 0.0167(8) 0.0321(10) 0.0378(10) 0.0019(7) -0.0007(7) 0.0050(8)
C18 0.0199(8) 0.0340(10) 0.0279(9) -0.0010(7) 0.0079(6) -0.0011(7)
C19 0.0255(9) 0.0325(10) 0.0257(9) -0.0066(8) 0.0080(7) 0.0035(7)
C20 0.0320(10) 0.0272(9) 0.0250(8) 0.0062(8) 0.0080(7) 0.0110(7)
C21 0.0298(9) 0.0309(9) 0.0172(8) 0.0068(8) 0.0016(6) 0.0041(6)

loop_
_atom_type_symbol
_atom_type_description
_atom_type_scat_dispersion_real
_atom_type_scat_dispersion_imag
_atom_type_scat_source
C C 0.0033 0.0016 'International Tables Vol C Tables 4.2.6.8 and 6.1.1.4'
H H 0.0000 0.0000 'International Tables Vol C Tables 4.2.6.8 and 6.1.1.4'
K K 0.2009 0.2494 'International Tables Vol C Tables 4.2.6.8 and 6.1.1.4'
N N 0.0061 0.0033 'International Tables Vol C Tables 4.2.6.8 and 6.1.1.4'
O O 0.0106 0.0060 'International Tables Vol C Tables 4.2.6.8 and 6.1.1.4'
S S 0.1246 0.1234 'International Tables Vol C Tables 4.2.6.8 and 6.1.1.4'

loop_
_geom_angle_atom_site_label_1
_geom_angle_atom_site_label_2
_geom_angle_atom_site_label_3
_geom_angle
O1 K1 O5 115.56(4)
O1 K1 O3 116.45(4)
O5 K1 O3 115.37(4)
O1 K1 O2 58.07(3)
O5 K1 O2 151.10(4)
O3 K1 O2 58.82(3)
O1 K1 O4 151.58(4)
O5 K1 O4 57.31(4)
O3 K1 O4 58.52(4)
O2 K1 O4 113.13(4)
O1 K1 O6 57.71(4)
O5 K1 O6 57.90(3)
O3 K1 O6 147.06(4)
O2 K1 O6 109.84(3)
O4 K1 O6 109.58(4)
O1 K1 S1 113.72(3)
O5 K1 S1 75.28(3)
O3 K1 S1 113.83(3)
O2 K1 S1 133.61(3)
O4 K1 S1 91.86(3)
O6 K1 S1 96.19(3)
O1 K1 S2 91.87(3)
O5 K1 S2 130.18(3)
O3 K1 S2 82.71(3)
O2 K1 S2 78.57(3)
O4 K1 S2 113.72(3)
O6 K1 S2 127.65(3)
S1 K1 S2 55.310(15)
O1 K1 C11 42.03(4)
O5 K1 C11 156.33(4)
O3 K1 C11 79.17(4)
O2 K1 C11 23.43(4)
O4 K1 C11 136.13(4)
O6 K1 C11 99.47(4)
S1 K1 C11 117.42(3)
S2 K1 C11 67.60(3)
C1 S1 K1 92.77(6)
C1 S2 K1 90.90(6)
C10 O1 C21 112.46(12)
C10 O1 K1 121.99(9)
C21 O1 K1 123.97(10)
C12 O2 C11 111.66(13)
C12 O2 K1 107.38(9)
C11 O2 K1 101.83(9)
C13 O3 C14 113.14(13)
C13 O3 K1 119.63(9)
C14 O3 K1 120.25(10)
C16 O4 C15 111.96(14)
C16 O4 K1 102.67(10)
C15 O4 K1 106.05(10)
C17 O5 C18 112.52(14)
C17 O5 K1 122.00(10)
C18 O5 K1 122.23(10)
C19 O6 C20 111.44(14)
C19 O6 K1 107.97(9)
C20 O6 K1 107.01(9)
C1 N1 C8 122.62(14)
C1 N1 C2 122.51(14)
C8 N1 C2 114.55(13)
C6 N2 C5 115.85(15)
N1 C1 S2 120.28(12)
N1 C1 S1 118.94(12)
S2 C1 S1 120.78(9)
N1 C2 C3 112.22(13)
N1 C2 H2A 109.2
C3 C2 H2A 109.2
N1 C2 H2B 109.2
C3 C2 H2B 109.2
H2A C2 H2B 107.9
C7 C3 C4 117.07(16)
C7 C3 C2 121.74(15)
C4 C3 C2 121.18(15)
C5 C4 C3 119.35(16)
C5 C4 H4 120.3
C3 C4 H4 120.3
N2 C5 C4 124.15(16)
N2 C5 H5 117.9
C4 C5 H5 117.9
N2 C6 C7 124.17(16)
N2 C6 H6 117.9
C7 C6 H6 117.9
C6 C7 C3 119.41(16)
C6 C7 H7 120.3
C3 C7 H7 120.3
N1 C8 C9 112.00(15)
N1 C8 H8A 109.2
C9 C8 H8A 109.2
N1 C8 H8B 109.2
C9 C8 H8B 109.2
H8A C8 H8B 107.9
C8 C9 H9A 109.5
C8 C9 H9B 109.5
H9A C9 H9B 109.5
C8 C9 H9C 109.5
H9A C9 H9C 109.5
H9B C9 H9C 109.5
O1 C10 C11 108.09(12)
O1 C10 H10A 110.1
C11 C10 H10A 110.1
O1 C10 H10B 110.1
C11 C10 H10B 110.1
H10A C10 H10B 108.4
O2 C11 C10 108.88(13)
O2 C11 K1 54.74(7)
C10 C11 K1 85.77(9)
O2 C11 H11A 109.9
C10 C11 H11A 109.9
K1 C11 H11A 162.0
O2 C11 H11B 109.9
C10 C11 H11B 109.9
K1 C11 H11B 72.8
H11A C11 H11B 108.3
O2 C12 C13 108.48(14)
O2 C12 H12A 110.0
C13 C12 H12A 110.0
O2 C12 H12B 110.0
C13 C12 H12B 110.0
H12A C12 H12B 108.4
O3 C13 C12 108.36(14)
O3 C13 H13A 110.0
C12 C13 H13A 110.0
O3 C13 H13B 110.0
C12 C13 H13B 110.0
H13A C13 H13B 108.4
O3 C14 C15 108.20(15)
O3 C14 H14A 110.1
C15 C14 H14A 110.1
O3 C14 H14B 110.1
C15 C14 H14B 110.1
H14A C14 H14B 108.4
O4 C15 C14 108.61(14)
O4 C15 H15A 110.0
C14 C15 H15A 110.0
O4 C15 H15B 110.0
C14 C15 H15B 110.0
H15A C15 H15B 108.3
O4 C16 C17 108.42(15)
O4 C16 H16A 110.0
C17 C16 H16A 110.0
O4 C16 H16B 110.0
C17 C16 H16B 110.0
H16A C16 H16B 108.4
O5 C17 C16 108.10(15)
O5 C17 H17A 110.1
C16 C17 H17A 110.1
O5 C17 H17B 110.1
C16 C17 H17B 110.1
H17A C17 H17B 108.4
O5 C18 C19 108.02(14)
O5 C18 H18A 110.1
C19 C18 H18A 110.1
O5 C18 H18B 110.1
C19 C18 H18B 110.1
H18A C18 H18B 108.4
O6 C19 C18 109.37(14)
O6 C19 H19A 109.8
C18 C19 H19A 109.8
O6 C19 H19B 109.8
C18 C19 H19B 109.8
H19A C19 H19B 108.2
O6 C20 C21 109.15(14)
O6 C20 H20A 109.9
C21 C20 H20A 109.9
O6 C20 H20B 109.9
C21 C20 H20B 109.9
H20A C20 H20B 108.3
O1 C21 C20 108.22(14)
O1 C21 H21A 110.1
C20 C21 H21A 110.1
O1 C21 H21B 110.1
C20 C21 H21B 110.1
H21A C21 H21B 108.4

loop_
_geom_bond_atom_site_label_1
_geom_bond_atom_site_label_2
_geom_bond_distance
_geom_bond_publ_flag
K1 O1 2.7710(12) y
K1 O2 2.9414(13) y
K1 O3 2.8203(13) y
K1 O4 2.9712(13) y
K1 O5 2.8098(13) y
K1 O6 2.9788(13) y
K1 S1 3.1804(7) y
K1 S2 3.2393(6) y
S1 C1 1.7174(17) y
S2 C1 1.7103(16) y
O1 C10 1.425(2) ?
O1 C21 1.432(2) ?
O2 C12 1.425(2) ?
O2 C11 1.433(2) ?
O3 C13 1.422(2) ?
O3 C14 1.422(2) ?
O4 C16 1.424(2) ?
O4 C15 1.433(2) ?
O5 C17 1.423(2) ?
O5 C18 1.424(2) ?
O6 C19 1.424(2) ?
O6 C20 1.426(2) ?
N1 C1 1.362(2) y
N1 C8 1.465(2) ?
N1 C2 1.474(2) ?
N2 C6 1.341(2) ?
N2 C5 1.344(2) ?
C2 C3 1.514(2) ?
C2 H2A 0.9900 ?
C2 H2B 0.9900 ?
C3 C7 1.391(2) ?
C3 C4 1.395(2) ?
C4 C5 1.386(2) ?
C4 H4 0.9500 ?
C5 H5 0.9500 ?
C6 C7 1.388(3) ?
C6 H6 0.9500 ?
C7 H7 0.9500 ?
C8 C9 1.522(3) ?
C8 H8A 0.9900 ?
C8 H8B 0.9900 ?
C9 H9A 0.9800 ?
C9 H9B 0.9800 ?
C9 H9C 0.9800 ?
C10 C11 1.497(2) ?
C10 H10A 0.9900 ?
C10 H10B 0.9900 ?
C11 H11A 0.9900 ?
C11 H11B 0.9900 ?
C12 C13 1.505(3) ?
C12 H12A 0.9900 ?
C12 H12B 0.9900 ?
C13 H13A 0.9900 ?
C13 H13B 0.9900 ?
C14 C15 1.494(3) ?
C14 H14A 0.9900 ?
C14 H14B 0.9900 ?
C15 H15A 0.9900 ?
C15 H15B 0.9900 ?
C16 C17 1.497(3) ?
C16 H16A 0.9900 ?
C16 H16B 0.9900 ?
C17 H17A 0.9900 ?
C17 H17B 0.9900 ?
C18 C19 1.500(3) ?
C18 H18A 0.9900 ?
C18 H18B 0.9900 ?
C19 H19A 0.9900 ?
C19 H19B 0.9900 ?
C20 C21 1.502(3) ?
C20 H20A 0.9900 ?
C20 H20B 0.9900 ?
C21 H21A 0.9900 ?
C21 H21B 0.9900 ?

loop_
_geom_hbond_atom_site_label_D
_geom_hbond_atom_site_label_H
_geom_hbond_atom_site_label_A
_geom_hbond_site_symmetry_A
_geom_hbond_distance_DH
_geom_hbond_distance_HA
_geom_hbond_distance_DA
_geom_hbond_angle_DHA
C6 H6 O1 4_565 0.95 2.51 3.311(2) 143
C2 H2B Cg1 4_554 0.99 2.87 3.4275(18) 116
C12 H12B Cg1 2_655 0.99 2.95 3.820(2) 148

loop_
_geom_torsion_atom_site_label_1
_geom_torsion_atom_site_label_2
_geom_torsion_atom_site_label_3
_geom_torsion_atom_site_label_4
_geom_torsion
O1 K1 S1 C1 -77.63(6)
O5 K1 S1 C1 170.54(6)
O3 K1 S1 C1 58.93(6)
O2 K1 S1 C1 -9.91(7)
O4 K1 S1 C1 115.09(6)
O6 K1 S1 C1 -134.99(6)
S2 K1 S1 C1 -2.75(5)
C11 K1 S1 C1 -30.95(6)
O1 K1 S2 C1 120.60(6)
O5 K1 S2 C1 -5.75(6)
O3 K1 S2 C1 -122.97(6)
O2 K1 S2 C1 177.47(6)
O4 K1 S2 C1 -72.11(6)
O6 K1 S2 C1 71.14(6)
S1 K1 S2 C1 2.76(5)
C11 K1 S2 C1 155.78(6)
O5 K1 O1 C10 -160.07(11)
O3 K1 O1 C10 -19.85(12)
O2 K1 O1 C10 -12.35(11)
O4 K1 O1 C10 -92.03(13)
O6 K1 O1 C10 -162.45(12)
S1 K1 O1 C10 115.52(11)
S2 K1 O1 C10 62.94(11)
C11 K1 O1 C10 10.22(10)
O5 K1 O1 C21 4.51(13)
O3 K1 O1 C21 144.74(12)
O2 K1 O1 C21 152.23(13)
O4 K1 O1 C21 72.56(15)
O6 K1 O1 C21 2.14(11)
S1 K1 O1 C21 -79.90(12)
S2 K1 O1 C21 -132.48(12)
C11 K1 O1 C21 174.81(14)
O1 K1 O2 C12 157.70(11)
O5 K1 O2 C12 -116.71(11)
O3 K1 O2 C12 -30.15(10)
O4 K1 O2 C12 -52.90(10)
O6 K1 O2 C12 -175.69(10)
S1 K1 O2 C12 64.19(11)
S2 K1 O2 C12 58.19(10)
C11 K1 O2 C12 117.43(14)
O1 K1 O2 C11 40.26(9)
O5 K1 O2 C11 125.86(10)
O3 K1 O2 C11 -147.58(10)
O4 K1 O2 C11 -170.34(9)
O6 K1 O2 C11 66.88(9)
S1 K1 O2 C11 -53.24(10)
S2 K1 O2 C11 -59.24(9)
O1 K1 O3 C13 3.60(13)
O5 K1 O3 C13 143.90(11)
O2 K1 O3 C13 -3.84(11)
O4 K1 O3 C13 151.51(13)
O6 K1 O3 C13 74.36(14)
S1 K1 O3 C13 -131.72(11)
S2 K1 O3 C13 -84.86(12)
C11 K1 O3 C13 -16.37(12)
O1 K1 O3 C14 -145.18(11)
O5 K1 O3 C14 -4.88(13)
O2 K1 O3 C14 -152.62(13)
O4 K1 O3 C14 2.73(11)
O6 K1 O3 C14 -74.42(14)
S1 K1 O3 C14 79.50(12)
S2 K1 O3 C14 126.36(12)
C11 K1 O3 C14 -165.15(12)
O1 K1 O4 C16 -123.50(11)
O5 K1 O4 C16 -39.72(10)
O3 K1 O4 C16 148.45(11)
O2 K1 O4 C16 171.28(10)
O6 K1 O4 C16 -65.79(11)
S1 K1 O4 C16 31.44(10)
S2 K1 O4 C16 84.02(10)
C11 K1 O4 C16 165.76(10)
O1 K1 O4 C15 118.89(12)
O5 K1 O4 C15 -157.34(12)
O3 K1 O4 C15 30.84(10)
O2 K1 O4 C15 53.67(11)
O6 K1 O4 C15 176.59(10)
S1 K1 O4 C15 -86.17(11)
S2 K1 O4 C15 -33.60(11)
C11 K1 O4 C15 48.14(13)
O1 K1 O5 C17 158.90(12)
O3 K1 O5 C17 18.24(14)
O2 K1 O5 C17 89.17(14)
O4 K1 O5 C17 10.52(12)
O6 K1 O5 C17 161.27(14)
S1 K1 O5 C17 -91.50(13)
S2 K1 O5 C17 -84.27(13)
C11 K1 O5 C17 142.57(13)
O1 K1 O5 C18 0.79(14)
O3 K1 O5 C18 -139.87(12)
O2 K1 O5 C18 -68.93(15)
O4 K1 O5 C18 -147.58(14)
O6 K1 O5 C18 3.16(12)
S1 K1 O5 C18 110.39(13)
S2 K1 O5 C18 117.62(12)
C11 K1 O5 C18 -15.54(19)
O1 K1 O6 C19 -152.93(12)
O5 K1 O6 C19 29.60(10)
O3 K1 O6 C19 117.44(11)
O2 K1 O6 C19 -179.66(10)
O4 K1 O6 C19 55.48(11)
S1 K1 O6 C19 -38.71(11)
S2 K1 O6 C19 -88.96(11)
C11 K1 O6 C19 -157.90(11)
O1 K1 O6 C20 -32.86(10)
O5 K1 O6 C20 149.67(12)
O3 K1 O6 C20 -122.49(11)
O2 K1 O6 C20 -59.59(11)
O4 K1 O6 C20 175.56(10)
S1 K1 O6 C20 81.36(11)
S2 K1 O6 C20 31.11(12)
C11 K1 O6 C20 -37.83(11)
C8 N1 C1 S2 -178.15(12)
C2 N1 C1 S2 -5.0(2)
C8 N1 C1 S1 2.1(2)
C2 N1 C1 S1 175.24(11)
K1 S2 C1 N1 175.37(12)
K1 S2 C1 S1 -4.89(9)
K1 S1 C1 N1 -175.27(12)
K1 S1 C1 S2 4.99(9)
C1 N1 C2 C3 102.48(17)
C8 N1 C2 C3 -83.88(17)
N1 C2 C3 C7 96.36(18)
N1 C2 C3 C4 -85.12(19)
C7 C3 C4 C5 -0.3(2)
C2 C3 C4 C5 -178.85(15)
C6 N2 C5 C4 0.7(3)
C3 C4 C5 N2 -0.3(3)
C5 N2 C6 C7 -0.5(3)
N2 C6 C7 C3 0.0(3)
C4 C3 C7 C6 0.4(2)
C2 C3 C7 C6 179.00(15)
C1 N1 C8 C9 88.48(19)
C2 N1 C8 C9 -85.15(18)
C21 O1 C10 C11 176.67(14)
K1 O1 C10 C11 -17.13(17)
C12 O2 C11 C10 175.41(13)
K1 O2 C11 C10 -70.29(12)
C12 O2 C11 K1 -114.30(12)
O1 C10 C11 O2 61.78(17)
O1 C10 C11 K1 11.35(11)
O1 K1 C11 O2 -124.99(11)
O5 K1 C11 O2 -102.72(12)
O3 K1 C11 O2 27.84(9)
O4 K1 C11 O2 12.87(11)
O6 K1 C11 O2 -118.71(9)
S1 K1 C11 O2 139.19(8)
S2 K1 C11 O2 114.34(9)
O1 K1 C11 C10 -8.26(8)
O5 K1 C11 C10 14.00(16)
O3 K1 C11 C10 144.56(10)
O2 K1 C11 C10 116.72(14)
O4 K1 C11 C10 129.59(9)
O6 K1 C11 C10 -1.99(10)
S1 K1 C11 C10 -104.08(9)
S2 K1 C11 C10 -128.93(10)
C11 O2 C12 C13 173.23(13)
K1 O2 C12 C13 62.42(14)
C14 O3 C13 C12 -173.42(14)
K1 O3 C13 C12 35.72(17)
O2 C12 C13 O3 -67.22(17)
C13 O3 C14 C15 174.41(14)
K1 O3 C14 C15 -34.93(17)
C16 O4 C15 C14 -174.80(15)
K1 O4 C15 C14 -63.57(15)
O3 C14 C15 O4 67.93(18)
C15 O4 C16 C17 -176.24(15)
K1 O4 C16 C17 70.42(15)
C18 O5 C17 C16 179.48(15)
K1 O5 C17 C16 19.4(2)
O4 C16 C17 O5 -63.1(2)
C17 O5 C18 C19 166.24(15)
K1 O5 C18 C19 -33.78(19)
C20 O6 C19 C18 -178.07(14)
K1 O6 C19 C18 -60.82(15)
O5 C18 C19 O6 64.13(19)
C19 O6 C20 C21 -179.81(14)
K1 O6 C20 C21 62.36(15)
C10 O1 C21 C20 -166.78(14)
K1 O1 C21 C20 27.35(18)
O6 C20 C21 O1 -61.03(18)
